data_1572362
loop_
_publ_author_name
'Kaya, Busra'
'Smith, Henry'
'Chen, Yanbing'
'Azad, Mahan Gholam'
'M Russell, Tiffany'
'Richardson, Vera'
'Bernhardt, Paul V.'
'Dharmasivam, Mahendiran'
'Richardson, Des R.'

_publ_section_title
;
 Targeting lysosomes by design: novel <i>N</i>-acridine thiosemicarbazones
 that enable direct detection of intracellular drug localization and
 overcome P-glycoprotein (Pgp)-mediated resistance.
;
_journal_issue 37
_journal_name_full 'Chemical science'
_journal_page_first 15109
_journal_page_last 15124
_journal_paper_doi 10.1039/d4sc04339a
_journal_volume 15
_journal_year 2024
_chemical_formula_sum 'C27 H21 N7 S'
_chemical_formula_weight 475.57
_space_group_IT_number 2
_space_group_name_Hall '-P 1'
_space_group_name_H-M_alt 'P -1'
_symmetry_cell_setting triclinic
_symmetry_Int_Tables_number 2
_symmetry_space_group_name_Hall '-P 1'
_symmetry_space_group_name_H-M 'P -1'
_atom_sites_solution_hydrogens geom
_atom_sites_solution_primary dual
_atom_sites_solution_secondary dual
_audit_conform_dict_location ftp://ftp.iucr.org/pub/cif_core.dic
_audit_conform_dict_name cif_core.dic
_audit_conform_dict_version 2.4.5
_audit_creation_date 2022-08-02T08:40:36-00:00
_audit_creation_method 'WinGX routine CIF_UPDATE'
_audit_update_record
;
2024-05-14 deposited with the CCDC.	2024-07-31 downloaded from the CCDC.
;
_cell_angle_alpha 83.796(6)
_cell_angle_beta 89.902(6)
_cell_angle_gamma 65.641(7)
_cell_formula_units_Z 2
_cell_length_a 7.5694(5)
_cell_length_b 8.9780(7)
_cell_length_c 18.7562(13)
_cell_measurement_reflns_used 3058
_cell_measurement_temperature 190(2)
_cell_measurement_theta_max 29.07
_cell_measurement_theta_min 3.78
_cell_measurement_wavelength 0.71073
_cell_volume 1153.07(16)
_computing_cell_refinement 'CrysalisPro (Agilent Technologies,     )'
_computing_data_collection 'CrysalisPro (Agilent Technologies,     )'
_computing_data_reduction 'CrysalisPro (Agilent Technologies,     )'
_computing_molecular_graphics 'Ortep for Windows (Farrugia, 2012)'
_computing_publication_material 'WinGX publication routines (Farrugia, 2012)'
_computing_structure_refinement 'SHELXL-2018/1 (Sheldrick, 2018)'
_computing_structure_solution 'SHELXT-2014/5 (Sheldrick, 2015)'
_diffrn_ambient_temperature 190(2)
_diffrn_detector 'CCD plate'
_diffrn_detector_area_resol_mean 8.02
_diffrn_measured_fraction_theta_full 0.997
_diffrn_measured_fraction_theta_max 0.997
_diffrn_measurement_device '\k-geometry diffractometer'
_diffrn_measurement_device_type 'Agilent Technologies Xcalibur, EosS2, Gemini ultra'
_diffrn_measurement_method '\w scans'
_diffrn_orient_matrix_UB_11 0.022728
_diffrn_orient_matrix_UB_12 -0.018053
_diffrn_orient_matrix_UB_13 0.03749
_diffrn_orient_matrix_UB_21 0.021375
_diffrn_orient_matrix_UB_22 0.06996
_diffrn_orient_matrix_UB_23 -0.000599
_diffrn_orient_matrix_UB_31 -0.098138
_diffrn_orient_matrix_UB_32 0.04906
_diffrn_orient_matrix_UB_33 0.006661
_diffrn_radiation_monochromator graphite
_diffrn_radiation_probe x-ray
_diffrn_radiation_type MoK\a
_diffrn_radiation_wavelength 0.71073
_diffrn_reflns_av_R_equivalents 0.0385
_diffrn_reflns_av_unetI/netI 0.0581
_diffrn_reflns_Laue_measured_fraction_full 0.997
_diffrn_reflns_Laue_measured_fraction_max 0.997
_diffrn_reflns_limit_h_max 8
_diffrn_reflns_limit_h_min -8
_diffrn_reflns_limit_k_max 10
_diffrn_reflns_limit_k_min -10
_diffrn_reflns_limit_l_max 22
_diffrn_reflns_limit_l_min -21
_diffrn_reflns_number 7863
_diffrn_reflns_point_group_measured_fraction_full 0.997
_diffrn_reflns_point_group_measured_fraction_max 0.997
_diffrn_reflns_reduction_process
;
        Scaled and merged with Sortav
        R.H. Blessing, (1987) Cryst. Rev. 1, 3-58
        R.H. Blessing, (1989) J. Appl. Cryst. 22, 396-397
;
_diffrn_reflns_theta_full 24.999
_diffrn_reflns_theta_max 24.999
_diffrn_reflns_theta_min 3.517
_diffrn_source 'fine-focus sealed X-ray tube'
_diffrn_standards_number 0
_exptl_absorpt_coefficient_mu 0.172
_exptl_absorpt_correction_T_max 1
_exptl_absorpt_correction_T_min 0.886
_exptl_absorpt_correction_type multi-scan
_exptl_absorpt_process_details
;
        CrysAlisPro 1.171.40.84a (Rigaku Oxford Diffraction, 2020)
        Empirical absorption correction using spherical harmonics,
        implemented in SCALE3 ABSPACK scaling algorithm.
;
_exptl_crystal_colour yellow
_exptl_crystal_density_diffrn 1.37
_exptl_crystal_density_method 'not measured'
_exptl_crystal_description prism
_exptl_crystal_F_000 496
_exptl_crystal_size_max 0.6
_exptl_crystal_size_mid 0.4
_exptl_crystal_size_min 0.2
_refine_diff_density_max 0.236
_refine_diff_density_min -0.217
_refine_diff_density_rms 0.046
_refine_ls_extinction_coef 0.0136(17)
_refine_ls_extinction_expression Fc^*^=kFc[1+0.001xFc^2^\l^3^/sin(2\q)]^-1/4^
_refine_ls_extinction_method 'SHELXL-2018/1 (Sheldrick 2018)'
_refine_ls_goodness_of_fit_ref 1.037
_refine_ls_hydrogen_treatment constr
_refine_ls_matrix_type full
_refine_ls_number_constraints 0
_refine_ls_number_parameters 318
_refine_ls_number_reflns 4038
_refine_ls_number_restraints 0
_refine_ls_restrained_S_all 1.037
_refine_ls_R_factor_all 0.0599
_refine_ls_R_factor_gt 0.0464
_refine_ls_shift/su_max 0
_refine_ls_shift/su_mean 0
_refine_ls_structure_factor_coef Fsqd
_refine_ls_weighting_details 'w=1/[\s^2^(Fo^2^)+(0.0415P)^2^+0.2296P] where P=(Fo^2^+2Fc^2^)/3'
_refine_ls_weighting_scheme calc
_refine_ls_wR_factor_gt 0.1024
_refine_ls_wR_factor_ref 0.1113
_reflns_Friedel_coverage 0
_reflns_number_gt 3291
_reflns_number_total 4038
_reflns_threshold_expression 'I > 2\s(I)'
_cod_data_source_file d4sc04339a2.cif
_cod_data_source_block 2207aodp
_cod_depositor_comments 'Adding full bibliography for 1572360--1572364.cif.'
_cod_original_cell_volume 1153.07(15)
_cod_database_code 1572362
_shelx_shelxl_version_number 2018/1

loop_
_symmetry_equiv_pos_as_xyz
'x, y, z'
'-x, -y, -z'

loop_
_atom_site_label
_atom_site_type_symbol
_atom_site_fract_x
_atom_site_fract_y
_atom_site_fract_z
_atom_site_U_iso_or_equiv
_atom_site_adp_type
_atom_site_occupancy
_atom_site_site_symmetry_order
_atom_site_calc_flag
_atom_site_refinement_flags_posn
_atom_site_refinement_flags_adp
_atom_site_refinement_flags_occupancy
_atom_site_disorder_assembly
_atom_site_disorder_group
C1 C 0.4275(3) 0.3802(2) 0.82692(10) 0.0239(5) Uani 1 1 d . . . . .
C2 C 0.5566(3) 0.4069(2) 0.87936(10) 0.0234(5) Uani 1 1 d . . . . .
C3 C 0.7118(3) 0.2752(3) 0.91564(11) 0.0305(5) Uani 1 1 d . . . . .
H3 H 0.742343 0.165638 0.906165 0.037 Uiso 1 1 calc R U . . .
C4 C 0.8207(3) 0.3072(3) 0.96585(11) 0.0363(6) Uani 1 1 d . . . . .
H4 H 0.929388 0.219799 0.990902 0.044 Uiso 1 1 calc R U . . .
C5 C 0.7702(3) 0.4670(3) 0.97922(11) 0.0369(6) Uani 1 1 d . . . . .
H5 H 0.838836 0.491252 1.015331 0.044 Uiso 1 1 calc R U . . .
C6 C 0.6183(3) 0.5908(3) 0.93917(11) 0.0336(5) Uani 1 1 d . . . . .
H6 H 0.586712 0.70126 0.947401 0.04 Uiso 1 1 calc R U . . .
C7 C 0.3608(3) 0.2473(2) 0.84568(10) 0.0247(5) Uani 1 1 d . . . . .
C8 C 0.2873(4) 0.1880(3) 0.79381(12) 0.0415(6) Uani 1 1 d . . . . .
H8 H 0.281321 0.229821 0.74472 0.05 Uiso 1 1 calc R U . . .
C9 C 0.2226(4) 0.0676(3) 0.81360(14) 0.0488(7) Uani 1 1 d . . . . .
H9 H 0.170077 0.026502 0.778476 0.059 Uiso 1 1 calc R U . . .
C10 C 0.2350(3) 0.0078(3) 0.88470(14) 0.0419(6) Uani 1 1 d . . . . .
H10 H 0.193955 -0.076764 0.900013 0.05 Uiso 1 1 calc R U . . .
C11 C 0.3087(3) 0.0744(3) 0.93295(13) 0.0408(6) Uani 1 1 d . . . . .
H11 H 0.315711 0.034153 0.982306 0.049 Uiso 1 1 calc R U . . .
C12 C 0.3471(3) 0.6898(2) 0.68111(10) 0.0248(5) Uani 1 1 d . . . . .
C13 C 0.1005(3) 0.7397(2) 0.59135(10) 0.0222(4) Uani 1 1 d . . . . .
C14 C -0.0622(3) 0.8862(2) 0.60708(10) 0.0219(4) Uani 1 1 d . . . . .
C15 C -0.0853(3) 0.9416(3) 0.67592(11) 0.0284(5) Uani 1 1 d . . . . .
H15 H 0.009446 0.880998 0.713428 0.034 Uiso 1 1 calc R U . . .
C16 C -0.2407(3) 1.0799(3) 0.68917(12) 0.0338(5) Uani 1 1 d . . . . .
H16 H -0.254364 1.114131 0.735822 0.041 Uiso 1 1 calc R U . . .
C17 C -0.3804(3) 1.1721(3) 0.63441(12) 0.0340(5) Uani 1 1 d . . . . .
H17 H -0.486764 1.270194 0.643749 0.041 Uiso 1 1 calc R U . . .
C18 C -0.3650(3) 1.1218(3) 0.56754(11) 0.0302(5) Uani 1 1 d . . . . .
H18 H -0.460727 1.184478 0.530614 0.036 Uiso 1 1 calc R U . . .
C19 C -0.2075(3) 0.9775(2) 0.55360(10) 0.0227(4) Uani 1 1 d . . . . .
C20 C -0.0522(3) 0.7837(2) 0.47051(10) 0.0228(4) Uani 1 1 d . . . . .
C21 C -0.0525(3) 0.7356(3) 0.40138(11) 0.0304(5) Uani 1 1 d . . . . .
H21 H -0.151525 0.802829 0.366272 0.037 Uiso 1 1 calc R U . . .
C22 C 0.0901(3) 0.5925(3) 0.38547(12) 0.0374(6) Uani 1 1 d . . . . .
H22 H 0.089164 0.56001 0.338969 0.045 Uiso 1 1 calc R U . . .
C23 C 0.2381(3) 0.4919(3) 0.43597(12) 0.0353(5) Uani 1 1 d . . . . .
H23 H 0.336308 0.39188 0.423944 0.042 Uiso 1 1 calc R U . . .
C24 C 0.2403(3) 0.5386(2) 0.50273(11) 0.0288(5) Uani 1 1 d . . . . .
H24 H 0.341721 0.470615 0.536859 0.035 Uiso 1 1 calc R U . . .
C25 C 0.0959(3) 0.6849(2) 0.52195(10) 0.0228(4) Uani 1 1 d . . . . .
C26 C 0.8823(3) 0.6299(3) 0.79228(13) 0.0453(6) Uani 1 1 d . . . . .
H26A H 0.770811 0.682332 0.757817 0.068 Uiso 1 1 calc R U . . .
H26B H 0.873146 0.535607 0.820933 0.068 Uiso 1 1 calc R U . . .
H26C H 1.002623 0.592081 0.76632 0.068 Uiso 1 1 calc R U . . .
C27 C 0.8830(4) 0.7475(3) 0.83917(14) 0.0446(6) Uani 1 1 d . . . . .
N1 N 0.5128(2) 0.5636(2) 0.88925(9) 0.0287(4) Uani 1 1 d . . . . .
N2 N 0.3616(2) 0.4668(2) 0.76530(9) 0.0276(4) Uani 1 1 d . . . . .
N3 N 0.4166(2) 0.5910(2) 0.74478(9) 0.0298(4) Uani 1 1 d . . . . .
H3A H 0.497955 0.608094 0.772781 0.036 Uiso 1 1 calc R U . . .
N4 N 0.2447(3) 0.6471(2) 0.63744(9) 0.0305(4) Uani 1 1 d . . . . .
N5 N 0.3711(3) 0.1915(2) 0.91542(9) 0.0335(4) Uani 1 1 d . . . . .
N6 N -0.1958(2) 0.9264(2) 0.48690(8) 0.0254(4) Uani 1 1 d . . . . .
H6A H -0.284535 0.988163 0.453317 0.03 Uiso 1 1 calc R U . . .
N7 N 0.8806(4) 0.8414(3) 0.87600(13) 0.0686(7) Uani 1 1 d . . . . .
S1 S 0.42484(8) 0.84243(6) 0.66348(3) 0.02891(18) Uani 1 1 d . . . . .

loop_
_atom_site_aniso_label
_atom_site_aniso_U_11
_atom_site_aniso_U_22
_atom_site_aniso_U_33
_atom_site_aniso_U_23
_atom_site_aniso_U_13
_atom_site_aniso_U_12
C1 0.0237(10) 0.0255(11) 0.0214(11) -0.0024(8) -0.0012(8) -0.0090(9)
C2 0.0255(11) 0.0296(12) 0.0180(10) -0.0004(8) 0.0006(8) -0.0147(9)
C3 0.0280(11) 0.0330(12) 0.0287(12) 0.0000(9) -0.0030(9) -0.0116(10)
C4 0.0280(12) 0.0500(15) 0.0278(12) 0.0049(10) -0.0060(9) -0.0153(11)
C5 0.0363(13) 0.0608(17) 0.0246(12) -0.0057(11) -0.0005(10) -0.0309(12)
C6 0.0423(13) 0.0413(14) 0.0281(12) -0.0079(10) 0.0022(10) -0.0273(11)
C7 0.0255(11) 0.0247(11) 0.0238(11) -0.0016(9) 0.0000(8) -0.0107(9)
C8 0.0592(16) 0.0553(16) 0.0272(13) -0.0108(11) 0.0071(11) -0.0395(13)
C9 0.0653(18) 0.0610(17) 0.0439(16) -0.0251(13) 0.0129(13) -0.0455(15)
C10 0.0452(14) 0.0338(13) 0.0553(17) -0.0035(12) 0.0055(12) -0.0254(11)
C11 0.0451(14) 0.0469(15) 0.0363(14) 0.0114(11) -0.0084(11) -0.0287(12)
C12 0.0237(10) 0.0259(11) 0.0190(11) -0.0023(8) -0.0012(8) -0.0046(9)
C13 0.0265(11) 0.0225(11) 0.0194(10) 0.0049(8) -0.0035(8) -0.0137(9)
C14 0.0250(10) 0.0230(11) 0.0203(10) 0.0009(8) -0.0004(8) -0.0134(9)
C15 0.0294(11) 0.0346(12) 0.0228(11) -0.0014(9) -0.0007(9) -0.0153(10)
C16 0.0373(13) 0.0409(14) 0.0263(12) -0.0082(10) 0.0068(10) -0.0182(11)
C17 0.0325(12) 0.0309(13) 0.0369(13) -0.0062(10) 0.0084(10) -0.0110(10)
C18 0.0258(11) 0.0277(12) 0.0331(13) 0.0039(9) -0.0025(9) -0.0090(9)
C19 0.0236(10) 0.0254(11) 0.0222(11) 0.0008(8) -0.0003(8) -0.0140(9)
C20 0.0259(10) 0.0242(11) 0.0219(11) 0.0000(8) -0.0013(8) -0.0146(9)
C21 0.0394(12) 0.0312(12) 0.0218(11) -0.0002(9) -0.0050(9) -0.0165(10)
C22 0.0539(15) 0.0399(14) 0.0228(12) -0.0084(10) 0.0018(10) -0.0228(12)
C23 0.0431(13) 0.0259(12) 0.0340(13) -0.0073(10) 0.0059(10) -0.0104(10)
C24 0.0293(11) 0.0238(11) 0.0300(12) 0.0008(9) -0.0030(9) -0.0088(9)
C25 0.0262(11) 0.0232(11) 0.0212(11) 0.0012(8) -0.0003(8) -0.0134(9)
C26 0.0379(14) 0.0541(16) 0.0483(16) -0.0062(12) 0.0015(11) -0.0233(12)
C27 0.0447(15) 0.0558(17) 0.0385(15) 0.0048(13) -0.0049(11) -0.0286(13)
N1 0.0337(10) 0.0318(10) 0.0242(10) -0.0028(8) -0.0004(8) -0.0174(8)
N2 0.0283(9) 0.0308(10) 0.0259(10) 0.0008(8) -0.0031(7) -0.0153(8)
N3 0.0321(10) 0.0375(11) 0.0232(9) 0.0082(8) -0.0114(7) -0.0207(8)
N4 0.0363(10) 0.0244(10) 0.0268(10) 0.0011(7) -0.0113(8) -0.0096(8)
N5 0.0403(11) 0.0392(11) 0.0275(10) 0.0055(8) -0.0053(8) -0.0250(9)
N6 0.0249(9) 0.0268(10) 0.0214(9) 0.0036(7) -0.0065(7) -0.0093(8)
N7 0.092(2) 0.0818(19) 0.0489(15) -0.0027(14) -0.0051(13) -0.0541(16)
S1 0.0324(3) 0.0284(3) 0.0238(3) 0.0029(2) -0.0048(2) -0.0118(2)

loop_
_atom_type_symbol
_atom_type_description
_atom_type_scat_dispersion_real
_atom_type_scat_dispersion_imag
_atom_type_scat_source
C C 0.0033 0.0016 'International Tables Vol C Tables 4.2.6.8 and 6.1.1.4'
H H 0 0 'International Tables Vol C Tables 4.2.6.8 and 6.1.1.4'
N N 0.0061 0.0033 'International Tables Vol C Tables 4.2.6.8 and 6.1.1.4'
S S 0.1246 0.1234 'International Tables Vol C Tables 4.2.6.8 and 6.1.1.4'

loop_
_geom_angle_atom_site_label_1
_geom_angle_atom_site_label_2
_geom_angle_atom_site_label_3
_geom_angle
_geom_angle_site_symmetry_1
_geom_angle_site_symmetry_3
_geom_angle_publ_flag
N2 C1 C7 115.22(18) . . ?
N2 C1 C2 125.56(19) . . ?
C7 C1 C2 119.20(17) . . ?
N1 C2 C3 122.67(19) . . ?
N1 C2 C1 116.26(17) . . ?
C3 C2 C1 121.07(19) . . ?
C4 C3 C2 118.4(2) . . ?
C5 C4 C3 119.3(2) . . ?
C6 C5 C4 118.5(2) . . ?
N1 C6 C5 123.4(2) . . ?
N5 C7 C8 121.9(2) . . ?
N5 C7 C1 116.76(18) . . ?
C8 C7 C1 121.35(18) . . ?
C9 C8 C7 119.6(2) . . ?
C10 C9 C8 119.1(2) . . ?
C9 C10 C11 117.7(2) . . ?
N5 C11 C10 124.5(2) . . ?
N4 C12 N3 117.05(19) . . ?
N4 C12 S1 126.99(15) . . ?
N3 C12 S1 115.58(16) . . ?
N4 C13 C14 124.45(18) . . ?
N4 C13 C25 118.12(17) . . ?
C14 C13 C25 117.25(16) . . ?
C19 C14 C15 117.57(17) . . ?
C19 C14 C13 119.89(17) . . ?
C15 C14 C13 122.52(17) . . ?
C16 C15 C14 121.16(19) . . ?
C15 C16 C17 120.3(2) . . ?
C18 C17 C16 120.41(19) . . ?
C17 C18 C19 119.83(19) . . ?
N6 C19 C18 119.33(18) . . ?
N6 C19 C14 119.98(17) . . ?
C18 C19 C14 120.69(18) . . ?
N6 C20 C25 120.32(17) . . ?
N6 C20 C21 119.60(18) . . ?
C25 C20 C21 120.08(18) . . ?
C22 C21 C20 119.4(2) . . ?
C21 C22 C23 121.5(2) . . ?
C24 C23 C22 119.42(19) . . ?
C23 C24 C25 121.34(19) . . ?
C24 C25 C20 118.30(18) . . ?
C24 C25 C13 122.04(18) . . ?
C20 C25 C13 119.60(17) . . ?
N7 C27 C26 179.0(3) . . ?
C6 N1 C2 117.58(18) . . ?
C1 N2 N3 118.29(18) . . ?
N2 N3 C12 120.86(18) . . ?
C13 N4 C12 129.78(18) . . ?
C11 N5 C7 117.3(2) . . ?
C20 N6 C19 122.56(16) . . ?

loop_
_geom_bond_atom_site_label_1
_geom_bond_atom_site_label_2
_geom_bond_distance
_geom_bond_site_symmetry_2
_geom_bond_publ_flag
C1 N2 1.295(2) . ?
C1 C7 1.485(3) . ?
C1 C2 1.492(3) . ?
C2 N1 1.340(3) . ?
C2 C3 1.387(3) . ?
C3 C4 1.381(3) . ?
C4 C5 1.375(3) . ?
C5 C6 1.375(3) . ?
C6 N1 1.336(3) . ?
C7 N5 1.340(3) . ?
C7 C8 1.378(3) . ?
C8 C9 1.377(3) . ?
C9 C10 1.371(3) . ?
C10 C11 1.372(3) . ?
C11 N5 1.331(3) . ?
C12 N4 1.316(3) . ?
C12 N3 1.370(2) . ?
C12 S1 1.703(2) . ?
C13 N4 1.315(2) . ?
C13 C14 1.442(3) . ?
C13 C25 1.446(3) . ?
C14 C19 1.404(3) . ?
C14 C15 1.418(3) . ?
C15 C16 1.359(3) . ?
C16 C17 1.399(3) . ?
C17 C18 1.367(3) . ?
C18 C19 1.402(3) . ?
C19 N6 1.369(2) . ?
C20 N6 1.361(2) . ?
C20 C25 1.404(3) . ?
C20 C21 1.410(3) . ?
C21 C22 1.357(3) . ?
C22 C23 1.397(3) . ?
C23 C24 1.365(3) . ?
C24 C25 1.403(3) . ?
C26 C27 1.447(4) . ?
C27 N7 1.140(3) . ?
N2 N3 1.363(2) . ?
